data_7119489
loop_
_publ_author_name
'Su, Yong-Liang'
'Li, Yu-Hui'
'Chen, Yu-Gen'
'Han, Zhi-Yong'

_publ_section_title
;
 Ir/PTC cooperatively catalyzed asymmetric umpolung allylation of \a-imino
 ester enabled synthesis of \a-quaternary amino acid derivatives bearing
 two vicinal stereocenters.
;
_journal_issue 12
_journal_name_full 'Chemical communications (Cambridge, England)'
_journal_page_first 1985
_journal_page_last 1988
_journal_paper_doi 10.1039/c6cc09654a
_journal_volume 53
_journal_year 2017
_chemical_absolute_configuration rmad
_chemical_formula_moiety 'C22 H27 N O2'
_chemical_formula_sum 'C22 H27 N O2'
_chemical_formula_weight 337.44
_space_group_crystal_system monoclinic
_space_group_IT_number 4
_space_group_name_Hall 'P 2yb'
_space_group_name_H-M_alt 'P 1 21 1'
_symmetry_space_group_name_Hall 'P 2yb'
_symmetry_space_group_name_H-M 'P 1 21 1'
_atom_sites_solution_hydrogens mixed
_atom_sites_solution_primary dual
_audit_block_doi 10.5517/ccdc.csd.cc1mnd8y
_audit_creation_date 2016-09-06
_audit_creation_method
;
Olex2 1.2
(compiled 2016.02.19 svn.r3266 for OlexSys, GUI svn.r5221)
;
_audit_update_record
;
2016-10-10 deposited with the CCDC.
2017-01-16 downloaded from the CCDC.
;
_cell_angle_alpha 90
_cell_angle_beta 99.1510(10)
_cell_angle_gamma 90
_cell_formula_units_Z 2
_cell_length_a 11.8823(2)
_cell_length_b 6.16060(10)
_cell_length_c 13.2198(2)
_cell_measurement_reflns_used 5028
_cell_measurement_temperature 130
_cell_measurement_theta_max 69.284
_cell_measurement_theta_min 4.651
_cell_volume 955.40(3)
_computing_cell_refinement 'SAINT v7.68A (Bruker, 2009)'
_computing_data_reduction 'SAINT v7.68A (Bruker, 2009)'
_computing_molecular_graphics 'Olex2 (Dolomanov et al., 2009)'
_computing_publication_material 'Olex2 (Dolomanov et al., 2009)'
_computing_structure_refinement 'ShelXL (Sheldrick, 2015)'
_computing_structure_solution 'ShelXT (Sheldrick, 2015)'
_diffrn_ambient_temperature 130
_diffrn_measured_fraction_theta_full 0.993
_diffrn_measured_fraction_theta_max 0.982
_diffrn_measurement_device_type 'Bruker APEX-II CCD'
_diffrn_measurement_method '\f and \w scans'
_diffrn_radiation_monochromator graphite
_diffrn_radiation_type CuK\a
_diffrn_radiation_wavelength 1.54178
_diffrn_reflns_av_R_equivalents 0.0311
_diffrn_reflns_av_unetI/netI 0.0369
_diffrn_reflns_Laue_measured_fraction_full 0.993
_diffrn_reflns_Laue_measured_fraction_max 0.982
_diffrn_reflns_limit_h_max 14
_diffrn_reflns_limit_h_min -13
_diffrn_reflns_limit_k_max 6
_diffrn_reflns_limit_k_min -7
_diffrn_reflns_limit_l_max 15
_diffrn_reflns_limit_l_min -15
_diffrn_reflns_number 6950
_diffrn_reflns_point_group_measured_fraction_full 0.856
_diffrn_reflns_point_group_measured_fraction_max 0.840
_diffrn_reflns_theta_full 67.679
_diffrn_reflns_theta_max 69.447
_diffrn_reflns_theta_min 3.386
_diffrn_standards_number 0
_exptl_absorpt_coefficient_mu 0.581
_exptl_absorpt_correction_T_max 0.7532
_exptl_absorpt_correction_T_min 0.5525
_exptl_absorpt_correction_type multi-scan
_exptl_absorpt_process_details
;
SADABS-2008/1 (Bruker,2008) was used for absorption correction.
wR2(int) was 0.1305 before and 0.0443 after correction.
The Ratio of minimum to maximum transmission is 0.7335.
The \l/2 correction factor is 0.0015.
;
_exptl_crystal_colour colourless
_exptl_crystal_density_diffrn 1.173
_exptl_crystal_description block
_exptl_crystal_F_000 364
_exptl_crystal_size_max 0.20
_exptl_crystal_size_mid 0.15
_exptl_crystal_size_min 0.12
_refine_diff_density_max 0.213
_refine_diff_density_min -0.186
_refine_diff_density_rms 0.039
_refine_ls_abs_structure_details
;
 Flack x determined using 1040 quotients [(I+)-(I-)]/[(I+)+(I-)]
 (Parsons, Flack and Wagner, Acta Cryst. B69 (2013) 249-259).
;
_refine_ls_abs_structure_Flack 0.08(9)
_refine_ls_extinction_method none
_refine_ls_goodness_of_fit_ref 1.065
_refine_ls_hydrogen_treatment mixed
_refine_ls_matrix_type full
_refine_ls_number_parameters 238
_refine_ls_number_reflns 3014
_refine_ls_number_restraints 1
_refine_ls_restrained_S_all 1.065
_refine_ls_R_factor_all 0.0350
_refine_ls_R_factor_gt 0.0345
_refine_ls_shift/su_max 0.001
_refine_ls_shift/su_mean 0.000
_refine_ls_structure_factor_coef Fsqd
_refine_ls_weighting_details 'w=1/[\s^2^(Fo^2^)+(0.0521P)^2^+0.1114P] where P=(Fo^2^+2Fc^2^)/3'
_refine_ls_weighting_scheme calc
_refine_ls_wR_factor_gt 0.0892
_refine_ls_wR_factor_ref 0.0901
_reflns_Friedel_coverage 0.555
_reflns_Friedel_fraction_full 0.687
_reflns_Friedel_fraction_max 0.666
_reflns_number_gt 2951
_reflns_number_total 3014
_reflns_threshold_expression 'I > 2\s(I)'
_cod_data_source_file c6cc09654a2.cif
_cod_data_source_block cu_dm16564_0m
_cod_depositor_comments 'Adding full bibliography for 7119489.cif.'
_cod_database_code 7119489
_shelx_space_group_comment
;
The symmetry employed for this shelxl refinement is uniquely defined
by the following loop, which should always be used as a source of
symmetry information in preference to the above space-group names.
They are only intended as comments.
;
_shelx_estimated_absorpt_t_max 0.934
_shelx_estimated_absorpt_t_min 0.893
_olex2_refinement_description
;
1. Fixed Uiso
 At 1.2 times of:
  All C(H) groups, All C(H,H) groups
 At 1.5 times of:
  All C(H,H,H) groups
2.a Ternary CH refined with riding coordinates:
 C2(H2)
2.b Aromatic/amide H refined with riding coordinates:
 C3(H3), C11(H11), C12(H12), C13(H13), C14(H14), C15(H15), C17(H17), C18(H18),
 C20(H20), C21(H21)
2.c X=CH2 refined with riding coordinates:
 C4(H4A,H4B)
2.d Idealised Me refined as rotating group:
 C7(H7A,H7B,H7C), C8(H8A,H8B,H8C), C9(H9A,H9B,H9C), C22(H22A,H22B,H22C)
;
_shelx_shelxl_version_number 2014/7
_olex2_submission_special_instructions 'No special instructions were received'

loop_
_space_group_symop_operation_xyz
'x, y, z'
'-x, y+1/2, -z'

loop_
_atom_site_label
_atom_site_type_symbol
_atom_site_fract_x
_atom_site_fract_y
_atom_site_fract_z
_atom_site_U_iso_or_equiv
_atom_site_adp_type
_atom_site_occupancy
_atom_site_site_symmetry_order
_atom_site_calc_flag
_atom_site_refinement_flags_posn
O1 O 0.70063(13) 0.8305(2) 0.40501(11) 0.0368(4) Uani 1 1 d .
O2 O 0.69800(10) 0.5263(2) 0.49792(9) 0.0265(3) Uani 1 1 d .
N1 N 0.77613(16) 0.2749(3) 0.36465(13) 0.0320(4) Uani 1 1 d .
C1 C 0.73277(14) 0.4850(3) 0.32633(13) 0.0234(4) Uani 1 1 d .
C2 C 0.82692(14) 0.6002(3) 0.27360(12) 0.0238(4) Uani 1 1 d .
H2 H 0.8002 0.7514 0.2559 0.029 Uiso 1 1 calc R
C3 C 0.93793(15) 0.6163(4) 0.34700(14) 0.0316(4) Uani 1 1 d .
H3 H 0.9813 0.4873 0.3615 0.038 Uiso 1 1 calc R
C4 C 0.97865(18) 0.7962(4) 0.39214(16) 0.0425(5) Uani 1 1 d .
H4A H 0.9375 0.9283 0.3794 0.051 Uiso 1 1 calc R
H4B H 1.0492 0.7943 0.4375 0.051 Uiso 1 1 calc R
C5 C 0.70907(14) 0.6364(3) 0.41403(12) 0.0241(4) Uani 1 1 d .
C6 C 0.68539(15) 0.6385(4) 0.59504(13) 0.0309(4) Uani 1 1 d .
C7 C 0.79180(19) 0.7680(5) 0.63098(17) 0.0507(6) Uani 1 1 d .
H7A H 0.8587 0.6738 0.6339 0.076 Uiso 1 1 calc GR
H7B H 0.7886 0.8269 0.6993 0.076 Uiso 1 1 calc GR
H7C H 0.7973 0.8876 0.5831 0.076 Uiso 1 1 calc GR
C8 C 0.6730(3) 0.4497(5) 0.66485(17) 0.0570(7) Uani 1 1 d .
H8A H 0.6069 0.3623 0.6356 0.085 Uiso 1 1 calc GR
H8B H 0.6622 0.5041 0.7323 0.085 Uiso 1 1 calc GR
H8C H 0.7419 0.3600 0.6720 0.085 Uiso 1 1 calc GR
C9 C 0.57955(17) 0.7789(5) 0.58215(16) 0.0440(6) Uani 1 1 d .
H9A H 0.5893 0.9017 0.5372 0.066 Uiso 1 1 calc GR
H9B H 0.5674 0.8334 0.6492 0.066 Uiso 1 1 calc GR
H9C H 0.5135 0.6927 0.5517 0.066 Uiso 1 1 calc GR
C10 C 0.62278(14) 0.4642(3) 0.24753(13) 0.0255(4) Uani 1 1 d .
C11 C 0.55192(15) 0.6420(4) 0.22014(14) 0.0309(4) Uani 1 1 d .
H11 H 0.5697 0.7783 0.2524 0.037 Uiso 1 1 calc R
C12 C 0.45557(17) 0.6215(4) 0.14611(16) 0.0412(5) Uani 1 1 d .
H12 H 0.4075 0.7435 0.1286 0.049 Uiso 1 1 calc R
C13 C 0.42905(18) 0.4261(5) 0.09786(16) 0.0444(6) Uani 1 1 d .
H13 H 0.3630 0.4129 0.0473 0.053 Uiso 1 1 calc R
C14 C 0.49906(19) 0.2493(4) 0.12350(16) 0.0437(5) Uani 1 1 d .
H14 H 0.4815 0.1142 0.0900 0.052 Uiso 1 1 calc R
C15 C 0.59536(17) 0.2680(4) 0.19821(15) 0.0349(4) Uani 1 1 d .
H15 H 0.6428 0.1451 0.2156 0.042 Uiso 1 1 calc R
C16 C 0.84166(13) 0.4867(3) 0.17435(13) 0.0254(4) Uani 1 1 d .
C17 C 0.80006(15) 0.5835(4) 0.08087(14) 0.0311(4) Uani 1 1 d .
H17 H 0.7639 0.7212 0.0799 0.037 Uiso 1 1 calc R
C18 C 0.81037(16) 0.4828(4) -0.01092(15) 0.0384(5) Uani 1 1 d .
H18 H 0.7812 0.5527 -0.0737 0.046 Uiso 1 1 calc R
C19 C 0.86268(15) 0.2812(4) -0.01284(15) 0.0368(5) Uani 1 1 d .
C20 C 0.90525(16) 0.1857(4) 0.08020(16) 0.0366(5) Uani 1 1 d .
H20 H 0.9418 0.0485 0.0809 0.044 Uiso 1 1 calc R
C21 C 0.89563(16) 0.2862(4) 0.17256(15) 0.0319(4) Uani 1 1 d .
H21 H 0.9262 0.2175 0.2352 0.038 Uiso 1 1 calc R
C22 C 0.87392(18) 0.1706(6) -0.11313(17) 0.0525(7) Uani 1 1 d .
H22A H 0.9200 0.0388 -0.0993 0.079 Uiso 1 1 calc GR
H22B H 0.9109 0.2694 -0.1557 0.079 Uiso 1 1 calc GR
H22C H 0.7981 0.1319 -0.1492 0.079 Uiso 1 1 calc GR
H1A H 0.729(3) 0.191(7) 0.377(3) 0.075(11) Uiso 1 1 d .
H1B H 0.831(4) 0.281(8) 0.411(3) 0.123(17) Uiso 1 1 d .

loop_
_atom_site_aniso_label
_atom_site_aniso_U_11
_atom_site_aniso_U_22
_atom_site_aniso_U_33
_atom_site_aniso_U_23
_atom_site_aniso_U_13
_atom_site_aniso_U_12
O1 0.0597(9) 0.0181(8) 0.0352(7) -0.0016(6) 0.0154(6) 0.0002(6)
O2 0.0325(6) 0.0247(7) 0.0229(6) -0.0004(5) 0.0065(5) 0.0010(5)
N1 0.0389(9) 0.0200(9) 0.0394(9) 0.0079(7) 0.0134(7) 0.0033(7)
C1 0.0296(8) 0.0168(9) 0.0254(8) 0.0020(7) 0.0088(6) -0.0003(7)
C2 0.0250(8) 0.0200(9) 0.0271(8) 0.0027(7) 0.0063(6) -0.0001(7)
C3 0.0280(8) 0.0337(12) 0.0324(9) 0.0043(9) 0.0027(7) 0.0004(8)
C4 0.0355(10) 0.0453(14) 0.0435(11) -0.0024(10) -0.0035(8) -0.0070(10)
C5 0.0264(8) 0.0211(10) 0.0255(8) 0.0003(7) 0.0062(6) -0.0018(7)
C6 0.0347(9) 0.0362(11) 0.0222(8) -0.0054(8) 0.0059(6) 0.0023(8)
C7 0.0394(11) 0.0674(18) 0.0438(11) -0.0242(13) 0.0015(9) -0.0032(12)
C8 0.0962(19) 0.0518(16) 0.0271(10) 0.0022(11) 0.0225(11) 0.0074(15)
C9 0.0376(10) 0.0557(16) 0.0402(10) -0.0115(11) 0.0108(8) 0.0105(11)
C10 0.0271(8) 0.0266(10) 0.0256(8) 0.0000(7) 0.0127(6) -0.0053(7)
C11 0.0309(9) 0.0285(11) 0.0340(9) -0.0003(8) 0.0071(7) -0.0025(8)
C12 0.0314(9) 0.0488(14) 0.0424(11) 0.0068(11) 0.0027(8) -0.0001(10)
C13 0.0345(10) 0.0629(18) 0.0348(10) -0.0023(11) 0.0020(8) -0.0158(11)
C14 0.0445(11) 0.0461(14) 0.0414(10) -0.0129(11) 0.0099(9) -0.0188(10)
C15 0.0376(10) 0.0293(11) 0.0394(10) -0.0044(9) 0.0112(8) -0.0071(9)
C16 0.0206(7) 0.0278(10) 0.0290(8) 0.0005(8) 0.0077(6) -0.0026(7)
C17 0.0242(8) 0.0382(12) 0.0307(9) -0.0008(8) 0.0040(6) 0.0039(8)
C18 0.0286(9) 0.0564(15) 0.0293(9) -0.0034(10) 0.0017(7) 0.0062(10)
C19 0.0228(8) 0.0522(14) 0.0367(9) -0.0130(10) 0.0086(7) -0.0021(9)
C20 0.0313(9) 0.0336(12) 0.0487(11) -0.0052(10) 0.0180(8) 0.0025(8)
C21 0.0321(9) 0.0304(11) 0.0361(9) 0.0038(9) 0.0140(7) 0.0036(8)
C22 0.0344(10) 0.078(2) 0.0456(12) -0.0244(13) 0.0093(8) 0.0067(12)

loop_
_atom_type_symbol
_atom_type_description
_atom_type_scat_dispersion_real
_atom_type_scat_dispersion_imag
_atom_type_scat_source
C C 0.0181 0.0091 'International Tables Vol C Tables 4.2.6.8 and 6.1.1.4'
H H 0.0000 0.0000 'International Tables Vol C Tables 4.2.6.8 and 6.1.1.4'
N N 0.0311 0.0180 'International Tables Vol C Tables 4.2.6.8 and 6.1.1.4'
O O 0.0492 0.0322 'International Tables Vol C Tables 4.2.6.8 and 6.1.1.4'

loop_
_geom_angle_atom_site_label_1
_geom_angle_atom_site_label_2
_geom_angle_atom_site_label_3
_geom_angle
C5 O2 C6 121.49(15)
C1 N1 H1A 115(3)
C1 N1 H1B 115(4)
H1A N1 H1B 112(4)
N1 C1 C2 108.50(14)
N1 C1 C5 111.84(14)
N1 C1 C10 112.10(16)
C5 C1 C2 106.64(14)
C10 C1 C2 108.87(13)
C10 C1 C5 108.70(14)
C1 C2 H2 107.5
C3 C2 C1 110.71(14)
C3 C2 H2 107.5
C3 C2 C16 112.06(14)
C16 C2 C1 111.20(14)
C16 C2 H2 107.5
C2 C3 H3 117.7
C4 C3 C2 124.6(2)
C4 C3 H3 117.7
C3 C4 H4A 120.0
C3 C4 H4B 120.0
H4A C4 H4B 120.0
O1 C5 O2 125.01(17)
O1 C5 C1 123.10(16)
O2 C5 C1 111.89(15)
O2 C6 C7 108.89(15)
O2 C6 C8 101.74(18)
O2 C6 C9 111.38(14)
C7 C6 C9 111.9(2)
C8 C6 C7 112.0(2)
C8 C6 C9 110.48(19)
C6 C7 H7A 109.5
C6 C7 H7B 109.5
C6 C7 H7C 109.5
H7A C7 H7B 109.5
H7A C7 H7C 109.5
H7B C7 H7C 109.5
C6 C8 H8A 109.5
C6 C8 H8B 109.5
C6 C8 H8C 109.5
H8A C8 H8B 109.5
H8A C8 H8C 109.5
H8B C8 H8C 109.5
C6 C9 H9A 109.5
C6 C9 H9B 109.5
C6 C9 H9C 109.5
H9A C9 H9B 109.5
H9A C9 H9C 109.5
H9B C9 H9C 109.5
C11 C10 C1 121.46(17)
C15 C10 C1 120.06(17)
C15 C10 C11 118.40(16)
C10 C11 H11 119.7
C12 C11 C10 120.5(2)
C12 C11 H11 119.7
C11 C12 H12 119.7
C13 C12 C11 120.6(2)
C13 C12 H12 119.7
C12 C13 H13 120.3
C12 C13 C14 119.49(19)
C14 C13 H13 120.3
C13 C14 H14 119.9
C13 C14 C15 120.3(2)
C15 C14 H14 119.9
C10 C15 C14 120.7(2)
C10 C15 H15 119.6
C14 C15 H15 119.6
C17 C16 C2 119.76(17)
C17 C16 C21 117.68(17)
C21 C16 C2 122.56(16)
C16 C17 H17 119.4
C18 C17 C16 121.2(2)
C18 C17 H17 119.4
C17 C18 H18 119.4
C17 C18 C19 121.18(19)
C19 C18 H18 119.4
C18 C19 C22 121.3(2)
C20 C19 C18 117.68(18)
C20 C19 C22 121.0(2)
C19 C20 H20 119.3
C19 C20 C21 121.4(2)
C21 C20 H20 119.3
C16 C21 H21 119.6
C20 C21 C16 120.81(19)
C20 C21 H21 119.6
C19 C22 H22A 109.5
C19 C22 H22B 109.5
C19 C22 H22C 109.5
H22A C22 H22B 109.5
H22A C22 H22C 109.5
H22B C22 H22C 109.5

loop_
_geom_bond_atom_site_label_1
_geom_bond_atom_site_label_2
_geom_bond_distance
O1 C5 1.204(2)
O2 C5 1.324(2)
O2 C6 1.486(2)
N1 C1 1.455(2)
N1 H1A 0.80(4)
N1 H1B 0.82(5)
C1 C2 1.578(2)
C1 C5 1.548(2)
C1 C10 1.542(2)
C2 H2 1.0000
C2 C3 1.511(2)
C2 C16 1.521(2)
C3 H3 0.9500
C3 C4 1.314(3)
C4 H4A 0.9500
C4 H4B 0.9500
C6 C7 1.507(3)
C6 C8 1.506(3)
C6 C9 1.514(3)
C7 H7A 0.9800
C7 H7B 0.9800
C7 H7C 0.9800
C8 H8A 0.9800
C8 H8B 0.9800
C8 H8C 0.9800
C9 H9A 0.9800
C9 H9B 0.9800
C9 H9C 0.9800
C10 C11 1.394(3)
C10 C15 1.387(3)
C11 H11 0.9500
C11 C12 1.389(3)
C12 H12 0.9500
C12 C13 1.375(4)
C13 H13 0.9500
C13 C14 1.379(4)
C14 H14 0.9500
C14 C15 1.392(3)
C15 H15 0.9500
C16 C17 1.390(3)
C16 C21 1.394(3)
C17 H17 0.9500
C17 C18 1.385(3)
C18 H18 0.9500
C18 C19 1.391(3)
C19 C20 1.385(3)
C19 C22 1.515(3)
C20 H20 0.9500
C20 C21 1.390(3)
C21 H21 0.9500
C22 H22A 0.9800
C22 H22B 0.9800
C22 H22C 0.9800

loop_
_geom_torsion_atom_site_label_1
_geom_torsion_atom_site_label_2
_geom_torsion_atom_site_label_3
_geom_torsion_atom_site_label_4
_geom_torsion
N1 C1 C2 C3 -55.5(2)
N1 C1 C2 C16 69.73(18)
N1 C1 C5 O1 160.85(18)
N1 C1 C5 O2 -20.0(2)
N1 C1 C10 C11 163.97(15)
N1 C1 C10 C15 -19.4(2)
C1 C2 C3 C4 -106.1(2)
C1 C2 C16 C17 106.45(19)
C1 C2 C16 C21 -73.4(2)
C1 C10 C11 C12 177.51(16)
C1 C10 C15 C14 -177.06(16)
C2 C1 C5 O1 42.4(2)
C2 C1 C5 O2 -138.46(14)
C2 C1 C10 C11 -75.98(19)
C2 C1 C10 C15 100.70(18)
C2 C16 C17 C18 -178.90(18)
C2 C16 C21 C20 178.62(17)
C3 C2 C16 C17 -129.05(18)
C3 C2 C16 C21 51.2(2)
C5 O2 C6 C7 -63.0(2)
C5 O2 C6 C8 178.62(18)
C5 O2 C6 C9 60.9(2)
C5 C1 C2 C3 65.09(19)
C5 C1 C2 C16 -169.65(14)
C5 C1 C10 C11 39.8(2)
C5 C1 C10 C15 -143.50(16)
C6 O2 C5 O1 -6.5(3)
C6 O2 C5 C1 174.35(13)
C10 C1 C2 C3 -177.79(17)
C10 C1 C2 C16 -52.53(19)
C10 C1 C5 O1 -74.8(2)
C10 C1 C5 O2 104.31(16)
C10 C11 C12 C13 -0.6(3)
C11 C10 C15 C14 -0.3(3)
C11 C12 C13 C14 0.0(3)
C12 C13 C14 C15 0.5(3)
C13 C14 C15 C10 -0.4(3)
C15 C10 C11 C12 0.8(3)
C16 C2 C3 C4 129.1(2)
C16 C17 C18 C19 0.0(3)
C17 C16 C21 C20 -1.2(3)
C17 C18 C19 C20 -0.7(3)
C17 C18 C19 C22 179.9(2)
C18 C19 C20 C21 0.4(3)
C19 C20 C21 C16 0.5(3)
C21 C16 C17 C18 0.9(3)
C22 C19 C20 C21 179.82(19)
